data_7050414
loop_
_publ_author_name
'Braunstein, Pierre'
'Clerc, Guislaine'
'Morise, Xavier'

_publ_section_title
;
 Cyclopropanation and Diels--Alder reactions catalyzed by the first
 heterobimetallic complexes with bridging phosphinooxazoline ligands
;
_journal_issue 1
_journal_name_full 'New Journal of Chemistry'
_journal_page_first 68
_journal_page_last 72
_journal_paper_doi 10.1039/b206410n
_journal_volume 27
_journal_year 2003
_chemical_formula_moiety 'C73 H70 B2 Cl6 Cu2 F8 Fe2 N4 O10 P4'
_chemical_formula_sum 'C73 H70 B2 Cl6 Cu2 F8 Fe2 N4 O10 P4'
_chemical_formula_weight 1912.39
_chemical_name_common 'Compound 2 1.5 CH2Cl2'
_chemical_name_systematic ' ?'
_space_group_IT_number 12
_symmetry_cell_setting monoclinic
_symmetry_space_group_name_Hall '-C 2y'
_symmetry_space_group_name_H-M 'C 1 2/m 1'
_cell_angle_alpha 90
_cell_angle_beta 111.598(4)
_cell_angle_gamma 90
_cell_formula_units_Z 2
_cell_length_a 24.4623(7)
_cell_length_b 14.3872(6)
_cell_length_c 12.4708(4)
_cell_measurement_reflns_used 13114
_cell_measurement_temperature 173
_cell_measurement_theta_max 32.5
_cell_measurement_theta_min 1.4
_cell_volume 4080.9(3)
_computing_publication_material CIFGEN_IN_OpenMoleN_(_1997)
_computing_structure_refinement LSFM_OpenMoleN_(_1997)
_computing_structure_solution Direct_methods_(SIR,_Burla_et_al.,_1989)
_diffrn_ambient_temperature 173
_diffrn_measurement_details
;
13114 reflections were collected using program Collect
("Collect" Data collection software, Nonius B.V., 1998)
The conditions were as follow : crystal to detector distance =  29. mm.
Scan angle =  2.0 deg 1 scans of   71 sec per frame.
Data collection was divided into  1 sets
with the following starting angles and number of frames :

Set 1 Theta =    8.85 Omega =  180.00 Kappa =    0.00   76 frames
Friedel pairs were not averaged. Internal R = 0.04
;
_diffrn_measurement_device_type KappaCCD
_diffrn_measurement_method '\p scans'
_diffrn_radiation_monochromator graphite
_diffrn_radiation_type Mo-K\a
_diffrn_radiation_wavelength 0.71073
_diffrn_reflns_av_R_equivalents 0
_diffrn_reflns_av_sigmaI/netI 0.333
_diffrn_reflns_limit_h_max 34
_diffrn_reflns_limit_h_min 0
_diffrn_reflns_limit_k_max 21
_diffrn_reflns_limit_k_min 0
_diffrn_reflns_limit_l_max 17
_diffrn_reflns_limit_l_min -18
_diffrn_reflns_number 13114
_diffrn_reflns_theta_max 32.51
_diffrn_reflns_theta_min 2.5
_diffrn_source xray_tube
_diffrn_standards_decay_% 0
_exptl_absorpt_coefficient_mu 1.213
_exptl_absorpt_correction_type none
_exptl_crystal_colour yellow
_exptl_crystal_density_diffrn 1.56
_exptl_crystal_density_method none
_exptl_crystal_description prism
_exptl_crystal_F_000 1940
_exptl_crystal_size_max 0.20
_exptl_crystal_size_mid 0.15
_exptl_crystal_size_min 0.10
_refine_diff_density_max 0.691
_refine_diff_density_min -0.093
_refine_ls_extinction_method none
_refine_ls_goodness_of_fit_all 1.254
_refine_ls_goodness_of_fit_ref 1.153
_refine_ls_hydrogen_treatment noref
_refine_ls_matrix_type full
_refine_ls_number_constraints 0
_refine_ls_number_parameters 276
_refine_ls_number_reflns 4571
_refine_ls_number_restraints 49
_refine_ls_R_factor_all 0.066
_refine_ls_R_factor_gt 0.046
_refine_ls_shift/esd_mean 0.000
_refine_ls_shift/su_max 0.004
_refine_ls_structure_factor_coef F
_refine_ls_weighting_scheme sigma
_refine_ls_wR_factor_all 0.062
_refine_ls_wR_factor_ref 0.057
_reflns_number_gt 4571
_reflns_number_total 6229
_reflns_threshold_expression >3.0\s(I)
_cod_data_source_file b206410n.txt
_cod_data_source_block st341
_cod_database_code 7050414

loop_
_symmetry_equiv_pos_as_xyz
x,y,z
-x,+y,-z
-x,-y,-z
+x,-y,+z
1/2+x,1/2+y,+z
1/2-x,1/2+y,-z
1/2-x,1/2-y,-z
1/2+x,1/2-y,+z

loop_
_atom_site_aniso_label
_atom_site_aniso_U_11
_atom_site_aniso_U_22
_atom_site_aniso_U_33
_atom_site_aniso_U_12
_atom_site_aniso_U_13
_atom_site_aniso_U_23
_atom_site_aniso_type_symbol
FE 0.0237(2) 0.0219(2) 0.0252(2) 0.0000 0.0101(1) 0.0000 Fe
CU 0.0553(2) 0.0272(2) 0.0346(2) 0.0000 0.0226(1) 0.0000 Cu
C1 0.035(2) 0.027(1) 0.036(1) 0.0000 0.014(1) 0.0000 C
O1 0.041(2) 0.056(2) 0.042(1) 0.0000 0.001(1) 0.0000 O
C2 0.036(1) 0.023(1) 0.029(1) 0.0000 0.013(1) 0.0000 C
O2 0.027(1) 0.043(1) 0.045(1) 0.0000 0.0136(9) 0.0000 O
C3 0.028(1) 0.023(1) 0.032(1) 0.0000 0.0136(9) 0.0000 C
O3 0.042(1) 0.040(1) 0.038(1) 0.0000 0.0236(8) 0.0000 O
P1 0.0234(2) 0.0229(2) 0.0257(2) -0.0000(2) 0.0101(2) -0.0011(2) P
C4 0.0240(9) 0.027(1) 0.0275(8) -0.0010(8) 0.0100(6) 0.0001(8) C
C5 0.031(1) 0.033(1) 0.042(1) -0.002(1) 0.0140(8) -0.008(1) C
C6 0.037(1) 0.036(1) 0.042(1) -0.008(1) 0.0118(9) -0.012(1) C
C7 0.032(1) 0.046(1) 0.038(1) -0.010(1) 0.0102(9) -0.005(1) C
C8 0.029(1) 0.053(2) 0.049(1) -0.007(1) 0.0191(8) -0.010(1) C
C9 0.031(1) 0.037(1) 0.039(1) -0.004(1) 0.0153(7) -0.009(1) C
C10 0.0255(9) 0.028(1) 0.0276(8) 0.0013(8) 0.0115(6) 0.0018(8) C
C11 0.034(1) 0.027(1) 0.033(1) -0.0001(9) 0.0125(8) 0.0004(9) C
C12 0.035(1) 0.030(1) 0.039(1) 0.0035(9) 0.0153(8) 0.007(1) C
C13 0.029(1) 0.042(1) 0.0322(9) 0.005(1) 0.0130(7) 0.009(1) C
C14 0.031(1) 0.039(1) 0.029(1) 0.001(1) 0.0093(8) -0.002(1) C
C15 0.027(1) 0.029(1) 0.032(1) 0.0010(9) 0.0103(7) 0.0002(9) C
C16 0.0238(9) 0.027(1) 0.0297(9) 0.0008(8) 0.0107(7) -0.0017(8) C
C17 0.0279(9) 0.029(1) 0.0316(9) -0.0015(8) 0.0137(7) -0.0060(9) C
O4 0.053(1) 0.0324(9) 0.0331(8) 0.0042(8) 0.0124(7) -0.0072(7) O
C18 0.097(2) 0.046(2) 0.033(1) 0.009(2) 0.016(1) -0.009(1) C
C19 0.063(2) 0.047(2) 0.030(1) 0.004(1) 0.0190(9) -0.003(1) C
N 0.046(1) 0.032(1) 0.0301(8) 0.0004(9) 0.0188(7) -0.0036(8) N
B 0.052(2) 0.031(2) 0.041(2) 0.0000 0.021(1) 0.0000 B
F1 0.058(2) 0.111(3) 0.106(3) 0.0000 0.020(2) 0.0000 F
F2 0.075(1) 0.046(1) 0.056(1) 0.0000 0.0399(8) 0.0000 F
F3 0.135(2) 0.052(1) 0.0638(9) -0.023(1) 0.0554(8) -0.0238(9) F
C20 0.039(2) 0.040(2) 0.045(2) 0.0000 0.017(1) 0.0000 C
CL2 0.0433(5) 0.0750(8) 0.0528(6) 0.0000 0.0101(4) 0.0000 Cl
CL1 0.0610(6) 0.0533(6) 0.0466(5) 0.0000 0.0103(5) 0.0000 Cl
CL3 0.064(1) 0.090(1) 0.233(3) 0.0000 0.003(2) 0.0000 Cl
C21 0.22(1) 0.042(6) 0.25(1) 0.0000 0.180(7) 0.0000 C

loop_
_atom_site_label
_atom_site_fract_x
_atom_site_fract_y
_atom_site_fract_z
_atom_site_U_iso_or_equiv
_atom_site_occupancy
_atom_site_thermal_displace_type
_atom_site_calc_flag
_atom_site_calc_attached_atom
_atom_site_type_symbol
FE 0.88136(2) 0.0000 0.11455(4) 0.0236(2) 0.500 Uani ? ? Fe
CU 0.85943(2) 0.0000 0.29876(4) 0.0373(2) 0.500 Uani ? ? Cu
C1 0.9428(2) 0.0000 0.2492(3) 0.033(1) 0.500 Uani ? ? C
O1 0.9854(1) 0.0000 0.3307(3) 0.046(2) 0.500 Uani ? ? O
C2 0.8044(2) 0.0000 0.0842(3) 0.029(1) 0.500 Uani ? ? C
O2 0.7538(1) 0.0000 0.0615(2) 0.037(1) 0.500 Uani ? ? O
C3 0.9092(1) 0.0000 0.0007(3) 0.027(1) 0.500 Uani ? ? C
O3 0.9279(1) 0.0000 -0.0708(2) 0.040(1) 0.500 Uani ? ? O
P1 0.87618(2) 0.15476(4) 0.10841(5) 0.0240(2) 1.000 Uani ? ? P
C4 0.9452(1) 0.2183(2) 0.1694(2) 0.0261(9) 1.000 Uani ? ? C
C5 0.9510(1) 0.3004(2) 0.2315(2) 0.035(1) 1.000 Uani ? ? C
C6 1.0039(1) 0.3493(2) 0.2692(2) 0.038(1) 1.000 Uani ? ? C
C7 1.0510(1) 0.3170(2) 0.2446(2) 0.038(1) 1.000 Uani ? ? C
C8 1.0462(1) 0.2349(2) 0.1850(2) 0.042(1) 1.000 Uani ? ? C
C9 0.9939(1) 0.1851(2) 0.1483(2) 0.035(1) 1.000 Uani ? ? C
C10 0.8423(1) 0.2052(2) -0.0364(2) 0.0270(9) 1.000 Uani ? ? C
C11 0.8457(1) 0.3009(2) -0.0527(2) 0.031(1) 1.000 Uani ? ? C
C12 0.8217(1) 0.3393(2) -0.1620(2) 0.034(1) 1.000 Uani ? ? C
C13 0.7944(1) 0.2829(2) -0.2564(2) 0.034(1) 1.000 Uani ? ? C
C14 0.7902(1) 0.1887(2) -0.2419(2) 0.033(1) 1.000 Uani ? ? C
C15 0.8135(1) 0.1494(2) -0.1318(2) 0.030(1) 1.000 Uani ? ? C
C16 0.8286(1) 0.2100(2) 0.1759(2) 0.0269(9) 1.000 Uani ? ? C
C17 0.8472(1) 0.1988(2) 0.3033(2) 0.0295(9) 1.000 Uani ? ? C
O4 0.85073(9) 0.2781(1) 0.3622(1) 0.0383(9) 1.000 Uani ? ? O
C18 0.8709(2) 0.2521(2) 0.4833(3) 0.053(2) 1.000 Uani ? ? C
C19 0.8711(1) 0.1470(2) 0.4830(2) 0.044(1) 1.000 Uani ? ? C
N 0.8582(1) 0.1235(2) 0.3603(2) 0.0355(9) 1.000 Uani ? ? N
B 0.7858(2) 0.5000 0.5649(4) 0.041(2) 0.500 Uani ? ? B
F1 0.8454(2) 0.5000 0.6302(4) 0.088(2) 0.500 Uani ? ? F
F2 0.7559(1) 0.5000 0.6387(2) 0.058(1) 0.500 Uani ? ? F
F3 0.7737(1) 0.4211(2) 0.4991(2) 0.076(1) 1.000 Uani ? ? F
C20 0.8488(2) 0.5000 0.3529(3) 0.041(2) 0.500 Uani ? ? C
CL2 0.92568(5) 0.5000 0.4264(1) 0.0555(6) 0.500 Uani ? ? Cl
CL1 0.83088(6) 0.5000 0.2011(1) 0.0533(6) 0.500 Uani ? ? Cl
CL3 0.94173(9) 0.5000 0.0052(3) 0.110(2) 0.500 Uani ? ? Cl
C21 1.0000 0.543(1) 0.0000 0.132(9) 0.250 Uani ? ? C
H1 0.9186 0.3232 0.2484 0.0456 1.000 Uiso calc C5 H
H2 1.0074 0.4051 0.3120 0.0509 1.000 Uiso calc C6 H
H3 1.0867 0.3512 0.2688 0.0508 1.000 Uiso calc C7 H
H4 1.0788 0.2122 0.1689 0.0550 1.000 Uiso calc C8 H
H5 0.9912 0.1279 0.1085 0.0453 1.000 Uiso calc C9 H
H6 0.8646 0.3399 0.0118 0.0406 1.000 Uiso calc C11 H
H7 0.8240 0.4044 -0.1721 0.0445 1.000 Uiso calc C12 H
H8 0.7786 0.3092 -0.3314 0.0441 1.000 Uiso calc C13 H
H9 0.7714 0.1502 -0.3069 0.0434 1.000 Uiso calc C14 H
H10 0.8098 0.0846 -0.1220 0.0388 1.000 Uiso calc C15 H
H11 0.7904 0.1842 0.1413 0.0348 1.000 Uiso calc C16 H
H12 0.8272 0.2747 0.1597 0.0348 1.000 Uiso calc C16 H
H13 0.8449 0.2751 0.5178 0.0793 1.000 Uiso calc C18 H
H14 0.9094 0.2754 0.5237 0.0793 1.000 Uiso calc C18 H
H15 0.8415 0.1232 0.5079 0.0595 1.000 Uiso calc C19 H
H16 0.9083 0.1235 0.5310 0.0595 1.000 Uiso calc C19 H

loop_
_atom_type_symbol
_atom_type_description
_atom_type_scat_dispersion_real
_atom_type_scat_dispersion_imag
_atom_type_scat_source
C ? 0.002 0.002 International_Tables_Vol_IV_Table_2.3.1
H ? 0.000 0.001 International_Tables_Vol_IV_Table_2.3.1
B ? 0.000 0.000 International_Tables_Vol_IV_Table_2.3.1
Cl ? 0.132 0.159 International_Tables_Vol_IV_Table_2.3.1
Cu ? 0.263 1.266 International_Tables_Vol_IV_Table_2.3.1
F ? 0.014 0.010 International_Tables_Vol_IV_Table_2.3.1
Fe ? 0.301 0.845 International_Tables_Vol_IV_Table_2.3.1
N ? 0.004 0.003 International_Tables_Vol_IV_Table_2.3.1
O ? 0.008 0.006 International_Tables_Vol_IV_Table_2.3.1
P ? 0.090 0.095 International_Tables_Vol_IV_Table_2.3.1

loop_
_geom_angle_atom_site_label_1
_geom_angle_atom_site_label_2
_geom_angle_atom_site_label_3
_geom_angle
_geom_angle_site_symmetry_1
_geom_angle_site_symmetry_2
_geom_angle_site_symmetry_3
_geom_angle_publ_flag
CU FE C1 62.4(1) . . . ?
CU FE C2 68.5(1) . . . ?
CU FE C3 170.5(1) . . . ?
CU FE P1 90.16(2) . . . ?
CU FE P1 90.16(2) . . 4_555 ?
C1 FE C2 131.0(2) . . . ?
C1 FE C3 108.1(2) . . . ?
C1 FE P1 92.84(2) . . . ?
C1 FE P1 92.84(2) . . 4_555 ?
C2 FE C3 121.0(2) . . . ?
C2 FE P1 87.16(2) . . . ?
C2 FE P1 87.16(2) . . 4_555 ?
C3 FE P1 90.36(2) . . . ?
C3 FE P1 90.36(2) . . 4_555 ?
P1 FE P1 173.75(4) . . 4_555 ?
FE CU C1 42.9(1) . . . ?
FE CU C2 41.14(9) . . . ?
FE CU N 113.33(7) . . . ?
FE CU N 113.33(7) . . 4_555 ?
C1 CU C2 84.0(1) . . . ?
C1 CU N 104.25(8) . . . ?
C1 CU N 104.25(8) . . 4_555 ?
C2 CU N 109.94(7) . . . ?
C2 CU N 109.94(7) . . 4_555 ?
N CU N 132.7(1) . . 4_555 ?
C4 P1 C10 103.0(1) . . . ?
C4 P1 C16 103.7(1) . . . ?
C10 P1 C16 98.4(1) . . . ?
P1 C4 C5 123.2(2) . . . ?
P1 C4 C9 118.3(2) . . . ?
C5 C4 C9 118.5(2) . . . ?
C4 C5 C6 120.6(2) . . . ?
C5 C6 C7 120.2(3) . . . ?
C6 C7 C8 119.8(3) . . . ?
C7 C8 C9 120.4(3) . . . ?
C4 C9 C8 120.5(3) . . . ?
P1 C10 C11 120.2(2) . . . ?
P1 C10 C15 121.1(2) . . . ?
C11 C10 C15 118.8(2) . . . ?
C10 C11 C12 120.6(2) . . . ?
C11 C12 C13 120.1(2) . . . ?
C12 C13 C14 120.1(2) . . . ?
C13 C14 C15 120.2(3) . . . ?
C10 C15 C14 120.1(2) . . . ?
P1 C16 C17 116.3(2) . . . ?
C16 C17 O4 115.1(2) . . . ?
C16 C17 N 127.4(2) . . . ?
O4 C17 N 117.5(2) . . . ?
C17 O4 C18 106.1(2) . . . ?
O4 C18 C19 104.8(2) . . . ?
C18 C19 N 103.4(2) . . . ?
C17 N C19 107.6(2) . . . ?
F1 B F2 108.2(4) . . . ?
F1 B F3 107.6(3) . . . ?
F1 B F3 107.6(3) . . 4_565 ?
F2 B F3 110.6(3) . . . ?
F2 B F3 110.6(3) . . 4_565 ?
F3 B F3 112.2(4) . . 4_565 ?
CL2 C20 CL1 110.6(2) . . . ?
C21 CL3 C21 46.0(9) . . 3_765 ?
CL3 C21 CL3 134.0(9) . . 3_765 ?
CL3 C21 C21 67.0(5) . . 3_765 ?
CL3 C21 C21 67.0(5) . 3_765 3_765 ?

loop_
_geom_bond_atom_site_label_1
_geom_bond_atom_site_label_2
_geom_bond_distance
_geom_bond_site_symmetry_1
_geom_bond_site_symmetry_2
_geom_bond_publ_flag
FE CU 2.5441(7) . . ?
FE CU 2.5441(7) . 4_555 ?
FE C1 1.795(4) . . ?
FE C1 1.795(4) . 4_555 ?
FE C2 1.777(4) . . ?
FE C2 1.777(4) . 4_555 ?
FE C3 1.786(4) . . ?
FE C3 1.786(4) . 4_555 ?
FE P1 2.2298(6) . . ?
FE P1 2.2298(6) . 4_555 ?
CU C1 2.339(4) . . ?
CU C1 2.339(4) . 4_555 ?
CU C2 2.514(4) . . ?
CU C2 2.514(4) . 4_555 ?
CU N 1.939(2) . . ?
CU N 1.939(2) . 4_555 ?
C1 O1 1.157(5) . . ?
C1 O1 1.157(5) . 4_555 ?
C2 O2 1.164(5) . . ?
C2 O2 1.164(5) . 4_555 ?
C3 O3 1.142(4) . . ?
C3 O3 1.142(4) . 4_555 ?
P1 C4 1.822(3) . . ?
P1 C10 1.837(2) . . ?
P1 C16 1.848(2) . . ?
C4 C5 1.391(4) . . ?
C4 C9 1.394(4) . . ?
C5 C6 1.393(4) . . ?
C6 C7 1.379(4) . . ?
C7 C8 1.377(4) . . ?
C8 C9 1.390(4) . . ?
C10 C11 1.399(3) . . ?
C10 C15 1.392(4) . . ?
C11 C12 1.384(4) . . ?
C12 C13 1.382(4) . . ?
C13 C14 1.377(4) . . ?
C14 C15 1.397(4) . . ?
C16 C17 1.491(3) . . ?
C17 O4 1.342(3) . . ?
C17 N 1.270(3) . . ?
O4 C18 1.455(4) . . ?
C18 C19 1.511(5) . . ?
C19 N 1.483(3) . . ?
B F1 1.382(7) . . ?
B F1 1.382(7) . 4_565 ?
B F2 1.371(6) . . ?
B F2 1.371(6) . 4_565 ?
B F3 1.367(3) . . ?
B F3 1.367(3) . 4_565 ?
C20 CL2 1.762(5) . . ?
C20 CL2 1.762(5) . 4_565 ?
C20 CL1 1.779(5) . . ?
C20 CL1 1.779(5) . 4_565 ?
CL3 C21 1.576(6) . . ?
CL3 C21 1.576(6) . 3_765 ?
CL3 C21 1.576(6) . 2_755 ?
CL3 C21 1.576(6) . 4_565 ?
C21 C21 1.23(3) . 3_765 ?
C21 C21 1.23(3) . 4_565 ?

loop_
_geom_contact_atom_site_label_1
_geom_contact_atom_site_label_2
_geom_contact_distance
_geom_contact_site_symmetry_1
_geom_contact_site_symmetry_2
_geom_contact_publ_flag
? ? ? ? ? ?
